data_4123547
loop_
_publ_author_name
'Yao, Liao-Yuan'
'Yam, Vivian Wing-Wah'

_publ_section_title
;
 Photoinduced isomerization-driven structural transformation between
 decanuclear and octadecanuclear gold(i) sulfido clusters.
;
_journal_issue 10
_journal_name_full 'Journal of the American Chemical Society'
_journal_page_first 3506
_journal_page_last 3509
_journal_paper_doi 10.1021/jacs.5b01676
_journal_volume 137
_journal_year 2015
_chemical_formula_moiety 'C104 H88 Au10 P8 S4, 2(Cl)'
_chemical_formula_sum 'C104 H88 Au10 Cl2 P8 S4'
_chemical_formula_weight 3754.31
_chemical_name_systematic
; 
 ? 
;
_space_group_IT_number 33
_symmetry_cell_setting orthorhombic
_symmetry_space_group_name_Hall 'P 2c -2n'
_symmetry_space_group_name_H-M 'P n a 21'
_atom_sites_solution_hydrogens geom
_atom_sites_solution_primary direct
_atom_sites_solution_secondary difmap
_audit_creation_method SHELXL-97
_cell_angle_alpha 90.00
_cell_angle_beta 90.00
_cell_angle_gamma 90.00
_cell_formula_units_Z 4
_cell_length_a 17.973(4)
_cell_length_b 32.859(7)
_cell_length_c 18.607(4)
_cell_measurement_temperature 100(2)
_cell_volume 10989(4)
_computing_structure_refinement 'SHELXL-97 (Sheldrick, 1997)'
_computing_structure_solution 'SHELXS-97 (Sheldrick, 1990)'
_diffrn_ambient_temperature 100(2)
_diffrn_measured_fraction_theta_full 0.980
_diffrn_measured_fraction_theta_max 0.980
_diffrn_radiation_monochromator synchrotron
_diffrn_radiation_wavelength 0.74990
_diffrn_reflns_av_R_equivalents 0.0000
_diffrn_reflns_av_sigmaI/netI 0.0360
_diffrn_reflns_limit_h_max 20
_diffrn_reflns_limit_h_min 0
_diffrn_reflns_limit_k_max 38
_diffrn_reflns_limit_k_min 0
_diffrn_reflns_limit_l_max 21
_diffrn_reflns_limit_l_min 0
_diffrn_reflns_number 9316
_diffrn_reflns_theta_full 26.00
_diffrn_reflns_theta_max 26.00
_diffrn_reflns_theta_min 2.30
_exptl_absorpt_coefficient_mu 15.473
_exptl_crystal_density_diffrn 2.269
_exptl_crystal_density_method 'not measured'
_exptl_crystal_F_000 6880
_platon_squeeze_details
;
;
_refine_diff_density_max 4.471
_refine_diff_density_min -2.854
_refine_diff_density_rms 0.302
_refine_ls_abs_structure_details 'Flack H D (1983), Acta Cryst. A39, 876-881'
_refine_ls_abs_structure_Flack 0.075(10)
_refine_ls_extinction_method none
_refine_ls_goodness_of_fit_ref 1.024
_refine_ls_hydrogen_treatment mixed
_refine_ls_matrix_type full
_refine_ls_number_parameters 1163
_refine_ls_number_reflns 9316
_refine_ls_number_restraints 69
_refine_ls_restrained_S_all 1.023
_refine_ls_R_factor_all 0.0485
_refine_ls_R_factor_gt 0.0483
_refine_ls_shift/su_max 0.012
_refine_ls_shift/su_mean 0.002
_refine_ls_structure_factor_coef Fsqd
_refine_ls_weighting_details 'calc w=1/[\s^2^(Fo^2^)+(0.1095P)^2^+43.1747P] where P=(Fo^2^+2Fc^2^)/3'
_refine_ls_weighting_scheme calc
_refine_ls_wR_factor_gt 0.1256
_refine_ls_wR_factor_ref 0.1259
_reflns_number_gt 9235
_reflns_number_total 9316
_reflns_threshold_expression >2sigma(I)
_cod_data_source_file ja5b01676_si_002.cif
_cod_data_source_block 1
_cod_database_code 4123547

loop_
_symmetry_equiv_pos_as_xyz
'x, y, z'
'-x, -y, z+1/2'
'x+1/2, -y+1/2, z'
'-x+1/2, y+1/2, z+1/2'

loop_
_atom_site_label
_atom_site_type_symbol
_atom_site_fract_x
_atom_site_fract_y
_atom_site_fract_z
_atom_site_U_iso_or_equiv
_atom_site_adp_type
_atom_site_occupancy
_atom_site_symmetry_multiplicity
_atom_site_calc_flag
_atom_site_refinement_flags
_atom_site_disorder_assembly
_atom_site_disorder_group
Au10 Au 0.671707(19) 0.413630(9) 0.25674(2) 0.02431(8) Uani 1 1 d . . .
Au9 Au 0.67006(2) 0.322060(9) 0.26256(2) 0.02625(8) Uani 1 1 d . . .
Au3 Au 0.82244(2) 0.410201(10) 0.37647(2) 0.02863(9) Uani 1 1 d . . .
Au8 Au 0.51445(2) 0.389322(10) 0.29486(2) 0.02801(8) Uani 1 1 d . . .
Au1 Au 0.55582(2) 0.329653(10) 0.41662(2) 0.03152(9) Uani 1 1 d . . .
Au4 Au 0.83708(2) 0.386203(11) 0.22624(2) 0.03093(9) Uani 1 1 d . . .
Au2 Au 0.71281(2) 0.347145(10) 0.41833(2) 0.02937(8) Uani 1 1 d . . .
Au5 Au 0.78316(2) 0.323935(10) 0.11145(2) 0.03105(9) Uani 1 1 d . . .
Au7 Au 0.51101(2) 0.415944(11) 0.14303(2) 0.03178(9) Uani 1 1 d . . .
Au6 Au 0.62833(2) 0.355882(10) 0.09509(2) 0.03109(9) Uani 1 1 d . . .
P7 P 0.38456(14) 0.41396(7) 0.14170(15) 0.0310(6) Uani 1 1 d . . .
S1 S 0.69370(13) 0.41456(6) 0.38133(13) 0.0253(5) Uani 1 1 d . . .
S2 S 0.54500(13) 0.32039(6) 0.29531(15) 0.0316(6) Uani 1 1 d . . .
S3 S 0.64132(13) 0.42221(6) 0.13990(13) 0.0273(5) Uani 1 1 d . . .
P3 P 0.94723(14) 0.41109(7) 0.39469(15) 0.0313(6) Uani 1 1 d . . .
P5 P 0.77612(17) 0.32274(7) -0.00712(14) 0.0332(6) Uani 1 1 d . . .
S4 S 0.79468(12) 0.31896(6) 0.23802(13) 0.0257(5) Uani 1 1 d . . .
P6 P 0.58472(15) 0.30170(7) 0.03573(15) 0.0339(6) Uani 1 1 d . . .
P8 P 0.45843(14) 0.45079(7) 0.31104(13) 0.0282(6) Uani 1 1 d . . .
C1 C 0.9975(6) 0.3626(3) 0.3935(5) 0.034(2) Uani 1 1 d U . .
P1 P 0.56805(17) 0.32893(7) 0.54002(15) 0.0375(7) Uani 1 1 d . . .
P4 P 0.90118(15) 0.44515(7) 0.21073(14) 0.0339(6) Uani 1 1 d . . .
Cl1 Cl 0.17362(16) 0.48535(10) 0.2662(3) 0.0615(10) Uani 1 1 d . . .
P2 P 0.74682(15) 0.29147(7) 0.48534(14) 0.0329(6) Uani 1 1 d . . .
C2 C 0.4954(6) 0.4960(3) 0.2721(6) 0.033(2) Uani 1 1 d . . .
C3 C 0.8664(7) 0.3038(4) -0.1207(6) 0.048(3) Uani 1 1 d . . .
H3 H 0.8210 0.2976 -0.1444 0.057 Uiso 1 1 calc R . .
C4 C 0.6438(7) 0.2740(3) -0.0239(7) 0.046(3) Uani 1 1 d . . .
H4 H 0.6230 0.2505 -0.0457 0.055 Uiso 1 1 calc R . .
C5 C 0.7168(6) 0.2833(3) -0.0417(5) 0.036(2) Uani 1 1 d U . .
H5 H 0.7386 0.2663 -0.0772 0.043 Uiso 1 1 calc R . .
C6 C 0.5479(6) 0.2616(3) 0.0918(6) 0.038(3) Uani 1 1 d . . .
C7 C 0.9475(6) 0.4425(3) 0.1245(6) 0.039(3) Uani 1 1 d . . .
C8 C 0.7445(5) 0.3696(3) -0.0472(6) 0.033(2) Uani 1 1 d . . .
C9 C 0.8619(7) 0.3148(3) -0.0536(6) 0.045(3) Uani 1 1 d . . .
C10 C 0.9996(5) 0.4437(3) 0.3355(6) 0.033(2) Uani 1 1 d U . .
H10 H 1.0444 0.4548 0.3544 0.040 Uiso 1 1 calc R . .
C11 C 0.4485(5) 0.4629(3) 0.4064(5) 0.030(2) Uani 1 1 d . . .
C12 C 0.4811(6) 0.3276(3) 0.5893(7) 0.044(3) Uani 1 1 d . . .
Cl2A Cl 0.0501(5) 0.5460(3) 0.3158(4) 0.077(2) Uani 0.514(9) 1 d P A 1
Cl2B Cl 0.0718(11) 0.5878(4) 0.3070(8) 0.135(6) Uani 0.486(9) 1 d P A 2
C13 C 0.5594(7) 0.5703(3) 0.2280(6) 0.041(3) Uani 1 1 d . . .
H13 H 0.5812 0.5945 0.2100 0.049 Uiso 1 1 calc R . .
C14 C 0.8851(7) 0.3575(4) 0.6160(7) 0.049(3) Uani 1 1 d . . .
H14 H 0.8898 0.3852 0.6303 0.059 Uiso 1 1 calc R . .
C15 C 0.5095(6) 0.3593(3) -0.0451(6) 0.039(3) Uani 1 1 d . . .
H15 H 0.5466 0.3778 -0.0290 0.047 Uiso 1 1 calc R . .
C16 C 0.8222(6) 0.3056(3) 0.5456(5) 0.039(3) Uani 1 1 d . . .
C17 C 0.8262(5) 0.3452(3) 0.5690(5) 0.032(2) Uani 1 1 d . . .
H17 H 0.7899 0.3644 0.5539 0.039 Uiso 1 1 calc R . .
C18 C 0.8755(6) 0.5255(3) 0.2555(7) 0.045(3) Uani 1 1 d . . .
H18 H 0.9167 0.5222 0.2870 0.053 Uiso 1 1 calc R . .
C19 C 0.9678(5) 0.4300(3) 0.4843(5) 0.034(2) Uani 1 1 d U . .
C20 C 0.3462(5) 0.4403(3) 0.0662(7) 0.039(3) Uani 1 1 d . . .
C21 C 0.6946(8) 0.3699(4) -0.1052(6) 0.052(3) Uani 1 1 d . . .
H21 H 0.6707 0.3454 -0.1195 0.062 Uiso 1 1 calc R . .
C22 C 0.4500(8) 0.3734(4) -0.0911(7) 0.066(4) Uani 1 1 d . . .
H22 H 0.4455 0.4015 -0.1019 0.079 Uiso 1 1 calc R . .
C23 C 0.4571(6) 0.2925(3) -0.0489(7) 0.044(3) Uani 1 1 d . . .
H23 H 0.4571 0.2648 -0.0341 0.053 Uiso 1 1 calc R . .
C24 C 0.5122(7) 0.3191(3) -0.0245(6) 0.044(3) Uani 1 1 d . . .
C25 C 0.8524(6) 0.4916(3) 0.2102(6) 0.036(2) Uani 1 1 d U . .
C26 C 0.9099(6) 0.4527(3) 0.5216(6) 0.035(2) Uani 1 1 d . . .
H26 H 0.8647 0.4593 0.4977 0.042 Uiso 1 1 calc R . .
C27 C 0.6022(6) 0.5421(3) 0.2693(6) 0.039(3) Uani 1 1 d . . .
H27 H 0.6511 0.5490 0.2845 0.047 Uiso 1 1 calc R . .
C28 C 0.9370(9) 0.3277(3) 0.6415(9) 0.063(4) Uani 1 1 d . . .
H28 H 0.9771 0.3352 0.6720 0.076 Uiso 1 1 calc R . .
C29 C 1.0288(7) 0.4225(3) 0.5203(7) 0.047(3) Uani 1 1 d . . .
H29 H 1.0668 0.4077 0.4963 0.056 Uiso 1 1 calc R . .
C30 C 0.8727(7) 0.2766(3) 0.5748(7) 0.051(3) Uani 1 1 d . . .
H30 H 0.8676 0.2488 0.5617 0.061 Uiso 1 1 calc R . .
C31 C 0.3648(8) 0.4491(3) 0.2785(6) 0.049(3) Uani 1 1 d . . .
H31 H 0.3291 0.4588 0.3120 0.059 Uiso 1 1 calc R . .
C32 C 0.6624(8) 0.3579(4) 0.6501(6) 0.055(3) Uani 1 1 d . . .
H32 H 0.6562 0.3319 0.6719 0.066 Uiso 1 1 calc R . .
C33 C 0.4830(7) 0.5611(3) 0.2141(6) 0.044(3) Uani 1 1 d . . .
H33 H 0.4527 0.5804 0.1898 0.053 Uiso 1 1 calc R . .
C34 C 0.7824(5) 0.2484(3) 0.4346(6) 0.034(2) Uani 1 1 d . . .
C35 C 0.6249(7) 0.3662(3) 0.5839(6) 0.038(3) Uani 1 1 d . . .
C36 C 0.9816(7) 0.4545(3) 0.2651(6) 0.046(3) Uani 1 1 d . . .
H36 H 1.0193 0.4698 0.2414 0.056 Uiso 1 1 calc R . .
C37 C 0.6316(8) 0.4059(3) 0.5575(8) 0.053(4) Uani 1 1 d . . .
H37 H 0.6055 0.4130 0.5149 0.064 Uiso 1 1 calc R . .
C38 C 0.8377(7) 0.5631(3) 0.2535(10) 0.071(5) Uani 1 1 d . . .
H38 H 0.8501 0.5843 0.2862 0.085 Uiso 1 1 calc R . .
C39 C 0.5825(6) 0.2247(4) 0.0994(7) 0.051(3) Uani 1 1 d . . .
H39 H 0.6256 0.2185 0.0720 0.061 Uiso 1 1 calc R . .
C40 C 0.5720(5) 0.5051(3) 0.2870(5) 0.030(2) Uani 1 1 d . . .
H40 H 0.6023 0.4851 0.3094 0.036 Uiso 1 1 calc R . .
C41 C 0.4288(6) 0.5038(3) 0.4245(5) 0.032(2) Uani 1 1 d . . .
H41 H 0.4238 0.5241 0.3884 0.038 Uiso 1 1 calc R . .
C42 C 1.0014(8) 0.3093(5) -0.1243(9) 0.066(4) Uani 1 1 d . . .
H42 H 1.0481 0.3088 -0.1482 0.079 Uiso 1 1 calc R . .
C43 C 0.9851(7) 0.4554(3) 0.6244(8) 0.052(3) Uani 1 1 d . . .
H43 H 0.9913 0.4639 0.6729 0.063 Uiso 1 1 calc R . .
C44 C 1.0427(6) 0.4345(4) 0.5910(7) 0.051(3) Uani 1 1 d . . .
H44 H 1.0883 0.4288 0.6146 0.061 Uiso 1 1 calc R . .
C45 C 0.9980(8) 0.3194(4) -0.0474(9) 0.057(4) Uani 1 1 d . . .
H45 H 1.0424 0.3236 -0.0207 0.069 Uiso 1 1 calc R . .
C46 C 0.4099(11) 0.3158(4) 0.7014(7) 0.079(5) Uani 1 1 d . . .
H46 H 0.4064 0.3079 0.7504 0.094 Uiso 1 1 calc R . .
C47 C 0.9273(8) 0.2873(3) 0.6203(7) 0.053(4) Uani 1 1 d . . .
H47 H 0.9599 0.2670 0.6384 0.064 Uiso 1 1 calc R . .
C48 C 0.9210(6) 0.4642(3) 0.5904(7) 0.040(3) Uani 1 1 d . . .
H48 H 0.8831 0.4787 0.6152 0.048 Uiso 1 1 calc R . .
C49 C 0.7805(8) 0.4039(4) -0.0321(9) 0.061(4) Uani 1 1 d . . .
H49 H 0.8175 0.4030 0.0042 0.074 Uiso 1 1 calc R . .
C50 C 0.4010(10) 0.3073(4) -0.0962(7) 0.064(4) Uani 1 1 d . . .
H50 H 0.3628 0.2897 -0.1127 0.077 Uiso 1 1 calc R . .
C51 C 0.7069(10) 0.3860(4) 0.6828(6) 0.063(4) Uani 1 1 d . . .
H51 H 0.7326 0.3785 0.7255 0.076 Uiso 1 1 calc R . .
C52 C 0.4902(6) 0.1999(4) 0.1777(8) 0.063(4) Uani 1 1 d . . .
H52 H 0.4686 0.1775 0.2021 0.075 Uiso 1 1 calc R . .
C53 C 0.4540(7) 0.5257(3) 0.2352(6) 0.043(3) Uani 1 1 d . . .
H53 H 0.4032 0.5202 0.2247 0.052 Uiso 1 1 calc R . .
C54 C 0.6756(7) 0.4355(3) 0.5914(5) 0.046(3) Uani 1 1 d . . .
H54 H 0.6789 0.4622 0.5722 0.055 Uiso 1 1 calc R . .
C55 C 0.2378(6) 0.4608(4) -0.0007(8) 0.057(4) Uani 1 1 d . . .
H55 H 0.1855 0.4608 -0.0086 0.068 Uiso 1 1 calc R . .
C56 C 0.9348(7) 0.3001(4) -0.1634(7) 0.054(3) Uani 1 1 d . . .
H56 H 0.9349 0.2923 -0.2126 0.065 Uiso 1 1 calc R . .
C57 C 0.2645(6) 0.4409(4) 0.0562(9) 0.057(4) Uani 1 1 d . . .
H57 H 0.2323 0.4276 0.0891 0.068 Uiso 1 1 calc R . .
C58 C 0.4797(7) 0.2674(4) 0.1288(6) 0.045(3) Uani 1 1 d . . .
H58 H 0.4531 0.2921 0.1212 0.054 Uiso 1 1 calc R . .
C59 C 0.9617(8) 0.4578(4) -0.0003(6) 0.064(4) Uani 1 1 d . . .
H59 H 0.9469 0.4719 -0.0425 0.077 Uiso 1 1 calc R . .
C60 C 0.3406(6) 0.3647(3) 0.1422(7) 0.041(3) Uani 1 1 d . . .
C61 C 0.2837(7) 0.4817(4) -0.0494(8) 0.063(4) Uani 1 1 d . . .
H61 H 0.2629 0.4938 -0.0912 0.076 Uiso 1 1 calc R . .
C62 C 0.4754(9) 0.3172(4) 0.6630(8) 0.060(3) Uani 1 1 d U . .
H62 H 0.5200 0.3108 0.6878 0.072 Uiso 1 1 calc R . .
C63 C 0.7836(7) 0.5682(4) 0.2043(11) 0.071(5) Uani 1 1 d . . .
H63 H 0.7647 0.5948 0.1961 0.085 Uiso 1 1 calc R . .
C64 C 0.8475(7) 0.2567(4) 0.3920(6) 0.047(3) Uani 1 1 d . . .
H64 H 0.8657 0.2837 0.3863 0.056 Uiso 1 1 calc R . .
C65 C 0.9194(7) 0.4644(4) 0.0610(6) 0.052(3) Uani 1 1 d . . .
H65 H 0.8767 0.4814 0.0619 0.063 Uiso 1 1 calc R . .
C66 C 0.7543(8) 0.5357(5) 0.1647(10) 0.074(5) Uani 1 1 d . . .
H66 H 0.7108 0.5393 0.1365 0.088 Uiso 1 1 calc R . .
C67 C 0.7910(7) 0.4965(4) 0.1674(8) 0.055(4) Uani 1 1 d . . .
H67 H 0.7727 0.4744 0.1397 0.066 Uiso 1 1 calc R . .
C68 C 0.3593(8) 0.4845(4) -0.0362(7) 0.051(3) Uani 1 1 d . . .
H68 H 0.3901 0.5009 -0.0660 0.061 Uiso 1 1 calc R . .
C69 C 0.3314(8) 0.3463(4) 0.0713(9) 0.060(4) Uani 1 1 d . . .
H69 H 0.3478 0.3604 0.0297 0.072 Uiso 1 1 calc R . .
C70 C 0.4507(8) 0.2396(4) 0.1742(7) 0.054(3) Uani 1 1 d . . .
H70 H 0.4077 0.2451 0.2023 0.065 Uiso 1 1 calc R . .
C71 C 0.3497(10) 0.3273(4) 0.6592(10) 0.068(4) Uani 1 1 d U . .
H71 H 0.3040 0.3279 0.6847 0.082 Uiso 1 1 calc R . .
C72 C 0.4394(7) 0.4447(3) 0.5292(6) 0.049(3) Uani 1 1 d . . .
H72 H 0.4418 0.4237 0.5641 0.059 Uiso 1 1 calc R . .
C73 C 0.2769(7) 0.2888(4) 0.1288(7) 0.049(3) Uani 1 1 d . . .
H73 H 0.2553 0.2625 0.1270 0.059 Uiso 1 1 calc R . .
C74 C 0.4233(6) 0.4835(3) 0.5500(5) 0.035(2) Uani 1 1 d . . .
H74 H 0.4165 0.4902 0.5993 0.041 Uiso 1 1 calc R . .
C75 C 1.0732(9) 0.2882(4) 0.3813(11) 0.074(5) Uani 1 1 d . . .
H75 H 1.1007 0.2635 0.3807 0.089 Uiso 1 1 calc R . .
C76 C 0.9278(7) 0.3228(3) -0.0136(7) 0.045(3) Uani 1 1 d . . .
H76 H 0.9246 0.3304 0.0356 0.054 Uiso 1 1 calc R . .
C77 C 0.2860(7) 0.3072(4) 0.1957(8) 0.057(4) Uani 1 1 d . . .
H77 H 0.2675 0.2946 0.2381 0.069 Uiso 1 1 calc R . .
C78 C 1.0428(12) 0.4135(6) 0.0524(10) 0.085(5) Uani 1 1 d U . .
H78 H 1.0844 0.3957 0.0494 0.103 Uiso 1 1 calc R . .
C79 C 0.4158(8) 0.3360(4) 0.5587(9) 0.060(4) Uani 1 1 d . . .
H79 H 0.4170 0.3418 0.5087 0.072 Uiso 1 1 calc R . .
C80 C 0.4174(7) 0.5129(3) 0.4966(6) 0.046(3) Uani 1 1 d . . .
H80 H 0.4051 0.5400 0.5097 0.056 Uiso 1 1 calc R . .
C81 C 0.3907(7) 0.4622(4) 0.0235(7) 0.048(3) Uani 1 1 d . . .
H81 H 0.4427 0.4631 0.0323 0.058 Uiso 1 1 calc R . .
C82 C 0.4027(9) 0.3475(4) -0.1178(6) 0.069(4) Uani 1 1 d . . .
H82 H 0.3683 0.3566 -0.1531 0.083 Uiso 1 1 calc R . .
C83 C 0.4519(7) 0.4359(3) 0.4584(6) 0.045(3) Uani 1 1 d . . .
H83 H 0.4638 0.4087 0.4460 0.054 Uiso 1 1 calc R . .
C84 C 0.7160(8) 0.4248(4) 0.6564(6) 0.052(4) Uani 1 1 d . . .
H84 H 0.7475 0.4439 0.6797 0.062 Uiso 1 1 calc R . .
C85 C 0.7556(9) 0.2104(3) 0.4389(8) 0.061(4) Uani 1 1 d . . .
H85 H 0.7118 0.2063 0.4665 0.073 Uiso 1 1 calc R . .
C86 C 0.3351(7) 0.4366(4) 0.2154(8) 0.049(3) Uani 1 1 d . . .
H86 H 0.2830 0.4402 0.2095 0.059 Uiso 1 1 calc R . .
C87 C 0.5542(7) 0.1965(4) 0.1472(12) 0.078(6) Uani 1 1 d . . .
H87 H 0.5836 0.1732 0.1582 0.093 Uiso 1 1 calc R . .
C88 C 1.0116(7) 0.4157(4) 0.1161(9) 0.060(4) Uani 1 1 d . . .
H88 H 1.0303 0.4004 0.1554 0.073 Uiso 1 1 calc R . .
C89 C 1.0260(12) 0.4316(6) -0.0064(10) 0.089(5) Uani 1 1 d U . .
H89 H 1.0531 0.4281 -0.0498 0.107 Uiso 1 1 calc R . .
C90 C 0.2976(7) 0.3071(4) 0.0643(7) 0.046(3) Uani 1 1 d . . .
H90 H 0.2899 0.2944 0.0190 0.056 Uiso 1 1 calc R . .
C91 C 0.3218(8) 0.3430(5) 0.1988(8) 0.064(4) Uani 1 1 d . . .
H91 H 0.3343 0.3534 0.2449 0.077 Uiso 1 1 calc R . .
C92 C 0.7878(9) 0.1758(5) 0.4052(10) 0.068(3) Uani 1 1 d U . .
H92 H 0.7686 0.1489 0.4083 0.082 Uiso 1 1 calc R . .
C93 C 1.0229(8) 0.2964(4) 0.4304(14) 0.091(7) Uani 1 1 d . . .
H93 H 1.0124 0.2756 0.4644 0.110 Uiso 1 1 calc R . .
C94 C 0.7671(8) 0.4424(4) -0.0672(11) 0.076(5) Uani 1 1 d . . .
H94 H 0.7909 0.4668 -0.0526 0.092 Uiso 1 1 calc R . .
C95 C 0.3430(9) 0.3374(5) 0.5924(9) 0.066(3) Uani 1 1 d U . .
H95 H 0.2978 0.3445 0.5691 0.079 Uiso 1 1 calc R . .
C96 C 1.0512(10) 0.3565(4) 0.3390(8) 0.093(5) Uani 1 1 d . . .
H96 H 1.0657 0.3779 0.3076 0.111 Uiso 1 1 calc R . .
C97 C 0.6162(5) 0.2820(3) 0.5690(6) 0.031(2) Uani 1 1 d . . .
H97 H 0.5914 0.2656 0.6036 0.038 Uiso 1 1 calc R . .
C98 C 0.8826(8) 0.2241(5) 0.3597(7) 0.064(4) Uani 1 1 d . . .
H98 H 0.9272 0.2283 0.3334 0.076 Uiso 1 1 calc R . .
C99 C 1.0826(11) 0.3168(5) 0.3332(11) 0.086(6) Uani 1 1 d . . .
H99 H 1.1119 0.3107 0.2921 0.104 Uiso 1 1 calc R . .
C100 C 0.8547(9) 0.1874(5) 0.3652(10) 0.070(3) Uani 1 1 d U . .
H100 H 0.8804 0.1662 0.3409 0.084 Uiso 1 1 calc R . .
C101 C 0.6801(6) 0.2693(3) 0.5470(6) 0.039(3) Uani 1 1 d . . .
H101 H 0.6948 0.2439 0.5665 0.047 Uiso 1 1 calc R . .
C102 C 0.6798(9) 0.4066(4) -0.1426(6) 0.056(4) Uani 1 1 d . . .
H102 H 0.6444 0.4076 -0.1805 0.068 Uiso 1 1 calc R . .
C103 C 0.7185(8) 0.4410(4) -0.1219(9) 0.073(4) Uani 1 1 d . . .
H103 H 0.7102 0.4653 -0.1483 0.088 Uiso 1 1 calc R . .
C104 C 0.9841(8) 0.3322(4) 0.4370(10) 0.070(4) Uani 1 1 d . . .
H104 H 0.9473 0.3348 0.4733 0.084 Uiso 1 1 calc R . .

loop_
_atom_site_aniso_label
_atom_site_aniso_U_11
_atom_site_aniso_U_22
_atom_site_aniso_U_33
_atom_site_aniso_U_23
_atom_site_aniso_U_13
_atom_site_aniso_U_12
Au10 0.02834(15) 0.01185(13) 0.03273(16) 0.00080(13) 0.00007(13) 0.00042(12)
Au9 0.03191(16) 0.01180(13) 0.03505(17) -0.00201(13) 0.00168(13) 0.00039(13)
Au3 0.03159(17) 0.01751(15) 0.03680(18) -0.00119(14) -0.00187(15) -0.00059(13)
Au8 0.03083(17) 0.01850(15) 0.03469(17) -0.00138(13) 0.00282(14) 0.00239(13)
Au1 0.03589(17) 0.01643(14) 0.04225(19) -0.00421(15) 0.00729(16) -0.00291(14)
Au4 0.03869(18) 0.02001(16) 0.03410(17) -0.00069(14) 0.00473(15) -0.00549(14)
Au2 0.03500(17) 0.01906(14) 0.03404(17) 0.00159(14) 0.00113(14) 0.00083(14)
Au5 0.03999(19) 0.01797(15) 0.03520(18) 0.00090(14) 0.00170(15) -0.00005(14)
Au7 0.03373(18) 0.02192(16) 0.03969(18) 0.00398(14) -0.00269(16) 0.00015(14)
Au6 0.03590(18) 0.02068(15) 0.03670(18) -0.00275(14) 0.00063(15) -0.00257(15)
P7 0.0335(12) 0.0138(9) 0.0457(13) -0.0016(9) -0.0051(11) 0.0000(9)
S1 0.0299(10) 0.0137(9) 0.0324(10) 0.0005(8) 0.0028(9) 0.0040(8)
S2 0.0264(10) 0.0152(9) 0.0532(13) -0.0072(10) 0.0035(10) -0.0013(8)
S3 0.0322(11) 0.0137(8) 0.0360(11) 0.0048(8) 0.0000(9) -0.0043(9)
P3 0.0276(11) 0.0189(10) 0.0475(14) 0.0023(10) -0.0017(10) -0.0027(9)
P5 0.0541(15) 0.0165(10) 0.0290(11) -0.0003(9) 0.0029(11) 0.0025(10)
S4 0.0244(10) 0.0158(9) 0.0369(11) 0.0017(9) -0.0029(9) 0.0033(8)
P6 0.0449(13) 0.0173(10) 0.0395(12) -0.0033(10) -0.0057(11) -0.0047(10)
P8 0.0343(11) 0.0144(9) 0.0359(12) 0.0004(9) 0.0036(9) 0.0050(9)
C1 0.039(4) 0.021(4) 0.041(4) -0.013(3) 0.024(3) -0.006(3)
P1 0.0536(15) 0.0172(11) 0.0417(13) -0.0059(10) 0.0147(12) -0.0069(11)
P4 0.0398(13) 0.0209(10) 0.0410(13) -0.0024(10) 0.0046(11) -0.0094(10)
Cl1 0.0382(13) 0.0398(14) 0.107(3) -0.0082(18) 0.0005(15) 0.0061(12)
P2 0.0442(14) 0.0172(10) 0.0371(12) -0.0008(10) -0.0001(11) 0.0023(10)
C2 0.033(4) 0.026(4) 0.040(5) 0.005(4) 0.006(4) 0.011(4)
C3 0.048(6) 0.056(6) 0.040(5) 0.010(5) 0.006(5) 0.011(6)
C4 0.049(6) 0.026(5) 0.063(7) -0.014(5) 0.002(5) 0.007(5)
C5 0.052(4) 0.024(4) 0.030(4) 0.012(3) -0.001(3) 0.007(3)
C6 0.044(5) 0.031(5) 0.040(5) -0.001(4) -0.010(4) 0.003(5)
C7 0.047(5) 0.029(4) 0.041(5) -0.001(4) 0.004(4) -0.020(4)
C8 0.021(4) 0.038(5) 0.040(5) 0.005(4) 0.012(4) -0.004(4)
C9 0.052(6) 0.043(5) 0.041(5) 0.024(5) 0.008(5) 0.005(5)
C10 0.027(4) 0.022(4) 0.051(4) 0.007(3) 0.003(3) -0.015(3)
C11 0.030(4) 0.030(4) 0.030(4) -0.004(4) 0.000(4) -0.012(4)
C12 0.046(5) 0.025(5) 0.061(6) -0.011(4) 0.029(5) -0.009(4)
Cl2A 0.086(5) 0.073(5) 0.072(4) -0.011(4) 0.000(4) -0.001(4)
Cl2B 0.198(15) 0.079(6) 0.128(10) -0.022(7) -0.032(10) 0.017(8)
C13 0.061(6) 0.021(4) 0.039(5) 0.005(4) 0.009(5) -0.008(5)
C14 0.052(6) 0.038(5) 0.057(6) 0.000(5) -0.018(5) 0.012(5)
C15 0.036(5) 0.032(5) 0.048(5) -0.007(5) -0.019(4) 0.015(4)
C16 0.057(6) 0.027(4) 0.032(5) 0.019(4) -0.008(4) 0.013(4)
C17 0.033(5) 0.037(5) 0.027(4) 0.010(4) 0.002(4) -0.005(4)
C18 0.045(5) 0.028(5) 0.060(6) -0.013(5) -0.014(5) -0.006(5)
C19 0.031(4) 0.039(4) 0.032(4) -0.006(3) -0.011(3) -0.012(3)
C20 0.011(4) 0.039(5) 0.066(6) -0.011(5) -0.011(4) 0.008(4)
C21 0.070(7) 0.049(6) 0.037(6) -0.004(5) -0.002(5) 0.018(6)
C22 0.098(9) 0.063(7) 0.036(6) -0.001(5) -0.017(6) 0.048(7)
C23 0.043(5) 0.028(5) 0.061(6) -0.012(5) -0.010(5) -0.005(5)
C24 0.061(7) 0.031(5) 0.041(5) -0.016(4) -0.016(5) -0.003(5)
C25 0.041(4) 0.026(4) 0.039(4) 0.003(3) 0.002(4) -0.016(4)
C26 0.038(5) 0.019(4) 0.048(5) -0.017(4) 0.002(4) 0.005(4)
C27 0.048(5) 0.029(5) 0.040(5) 0.002(4) 0.004(5) -0.013(5)
C28 0.079(9) 0.021(5) 0.089(9) 0.028(6) -0.018(8) -0.007(5)
C29 0.041(5) 0.025(5) 0.075(7) -0.021(5) -0.002(6) 0.009(5)
C30 0.076(8) 0.020(4) 0.057(7) 0.011(5) -0.001(6) 0.019(5)
C31 0.084(8) 0.029(5) 0.034(5) -0.012(4) -0.002(5) -0.006(6)
C32 0.081(8) 0.044(6) 0.040(6) -0.023(5) 0.018(6) -0.018(6)
C33 0.073(7) 0.023(5) 0.037(5) 0.001(4) -0.006(5) 0.004(5)
C34 0.019(4) 0.042(5) 0.043(5) -0.009(4) 0.002(4) 0.016(4)
C35 0.061(6) 0.019(4) 0.035(5) 0.003(4) 0.008(5) 0.003(4)
C36 0.059(6) 0.036(5) 0.045(6) -0.001(5) 0.003(5) -0.016(5)
C37 0.064(7) 0.021(5) 0.074(8) -0.003(5) 0.015(6) 0.008(5)
C38 0.053(6) 0.021(5) 0.140(12) -0.031(7) 0.031(8) -0.013(5)
C39 0.027(5) 0.060(7) 0.067(7) 0.019(6) 0.002(5) 0.010(5)
C40 0.029(4) 0.019(4) 0.041(5) -0.022(4) 0.005(4) 0.005(4)
C41 0.049(5) 0.023(4) 0.023(4) -0.003(4) 0.002(4) 0.010(4)
C42 0.059(7) 0.060(8) 0.079(8) -0.006(7) 0.033(7) -0.002(7)
C43 0.067(7) 0.017(4) 0.072(7) -0.001(5) -0.025(6) -0.015(5)
C44 0.038(5) 0.058(7) 0.057(6) -0.011(6) -0.017(5) 0.020(5)
C45 0.061(7) 0.038(6) 0.073(8) -0.013(6) -0.005(7) 0.004(6)
C46 0.150(13) 0.035(6) 0.051(6) -0.011(5) 0.052(7) -0.020(8)
C47 0.089(9) 0.014(4) 0.057(7) 0.008(5) -0.007(7) 0.004(5)
C48 0.036(5) 0.021(4) 0.062(6) 0.017(4) 0.002(5) 0.002(4)
C49 0.057(7) 0.044(6) 0.084(8) 0.035(6) 0.013(7) -0.001(6)
C50 0.099(10) 0.041(6) 0.052(7) -0.003(6) -0.011(7) 0.005(7)
C51 0.118(11) 0.052(7) 0.020(5) 0.005(5) -0.011(6) 0.015(7)
C52 0.034(5) 0.079(7) 0.076(8) 0.036(7) -0.003(5) -0.038(5)
C53 0.050(6) 0.037(5) 0.043(5) 0.008(5) -0.009(5) 0.015(5)
C54 0.086(8) 0.026(5) 0.026(4) -0.010(4) 0.016(5) 0.009(5)
C55 0.033(5) 0.058(7) 0.081(8) 0.014(7) -0.028(5) 0.003(5)
C56 0.060(7) 0.045(6) 0.056(6) 0.010(5) 0.031(5) 0.000(6)
C57 0.021(5) 0.053(7) 0.096(9) 0.004(7) -0.002(6) -0.008(5)
C58 0.055(6) 0.037(5) 0.043(5) 0.007(5) 0.001(5) -0.016(5)
C59 0.103(9) 0.071(7) 0.019(4) -0.015(5) 0.000(5) -0.050(7)
C60 0.047(5) 0.024(5) 0.053(6) -0.002(5) -0.008(5) -0.018(4)
C61 0.067(7) 0.050(6) 0.073(7) 0.028(6) -0.043(6) -0.014(6)
C62 0.068(6) 0.051(5) 0.062(5) -0.016(4) 0.009(5) -0.001(4)
C63 0.040(6) 0.026(5) 0.147(15) 0.014(8) 0.005(8) -0.002(5)
C64 0.053(6) 0.046(6) 0.042(6) 0.001(5) 0.005(5) 0.014(5)
C65 0.068(6) 0.048(6) 0.041(5) 0.017(5) -0.032(5) -0.033(5)
C66 0.040(6) 0.068(8) 0.112(11) 0.030(9) -0.018(7) 0.007(7)
C67 0.044(6) 0.055(7) 0.066(7) 0.022(6) 0.008(6) 0.004(6)
C68 0.069(7) 0.032(5) 0.052(6) 0.006(5) 0.013(6) 0.002(6)
C69 0.083(9) 0.026(6) 0.072(9) 0.003(6) 0.006(7) -0.006(6)
C70 0.071(8) 0.052(7) 0.040(6) -0.002(6) 0.005(6) -0.015(6)
C71 0.086(9) 0.033(6) 0.084(6) -0.008(6) 0.015(8) -0.014(6)
C72 0.076(7) 0.027(5) 0.044(5) 0.010(4) 0.030(5) 0.008(5)
C73 0.051(6) 0.032(5) 0.064(7) -0.002(5) -0.006(6) 0.002(5)
C74 0.038(5) 0.038(5) 0.027(4) -0.005(4) 0.008(4) -0.006(4)
C75 0.084(9) 0.025(5) 0.115(12) -0.004(7) -0.019(9) 0.018(6)
C76 0.050(6) 0.032(5) 0.053(6) -0.011(5) 0.017(5) -0.016(5)
C77 0.055(7) 0.035(6) 0.081(8) 0.021(6) 0.003(6) -0.023(5)
C78 0.105(11) 0.079(9) 0.073(6) -0.026(6) 0.026(8) -0.022(8)
C79 0.065(7) 0.027(5) 0.088(8) 0.015(6) 0.029(7) -0.008(6)
C80 0.069(7) 0.032(5) 0.038(5) -0.015(4) 0.006(5) -0.009(5)
C81 0.051(6) 0.039(6) 0.055(6) 0.006(5) -0.014(5) -0.006(5)
C82 0.111(9) 0.068(7) 0.028(5) 0.005(5) -0.018(6) 0.050(7)
C83 0.064(7) 0.030(5) 0.041(5) -0.013(5) -0.009(5) 0.002(5)
C84 0.088(9) 0.035(5) 0.032(5) -0.012(4) 0.004(5) 0.013(6)
C85 0.082(9) 0.027(5) 0.073(8) -0.017(6) -0.003(7) 0.003(6)
C86 0.040(6) 0.035(6) 0.073(8) 0.002(6) -0.005(5) -0.008(5)
C87 0.039(6) 0.038(6) 0.157(15) 0.023(9) -0.023(8) -0.002(6)
C88 0.033(6) 0.052(7) 0.097(10) -0.008(7) 0.023(6) 0.010(5)
C89 0.118(12) 0.076(9) 0.072(7) -0.032(6) 0.014(8) -0.036(9)
C90 0.054(6) 0.038(5) 0.048(6) -0.012(5) -0.009(5) -0.023(5)
C91 0.082(8) 0.056(7) 0.054(7) -0.018(6) -0.013(6) -0.033(7)
C92 0.073(6) 0.052(5) 0.080(6) -0.015(5) -0.006(5) 0.002(5)
C93 0.049(7) 0.022(5) 0.202(19) 0.027(9) 0.036(10) 0.010(5)
C94 0.063(8) 0.025(5) 0.141(15) 0.017(8) -0.013(10) -0.009(6)
C95 0.066(5) 0.053(5) 0.080(5) -0.010(4) 0.016(5) -0.012(5)
C96 0.148(11) 0.061(7) 0.068(7) 0.041(6) 0.064(7) 0.068(7)
C97 0.034(5) 0.020(4) 0.040(5) 0.000(4) 0.002(4) -0.006(4)
C98 0.061(7) 0.082(9) 0.048(6) -0.016(6) 0.002(6) 0.031(7)
C99 0.092(11) 0.080(10) 0.088(11) 0.001(9) 0.001(10) 0.039(9)
C100 0.060(5) 0.071(6) 0.080(6) -0.016(5) -0.005(5) 0.017(5)
C101 0.056(6) 0.014(4) 0.047(6) 0.008(4) -0.002(5) -0.007(4)
C102 0.083(9) 0.059(8) 0.027(5) 0.009(5) 0.007(5) 0.014(7)
C103 0.065(7) 0.051(7) 0.105(9) 0.047(7) 0.036(7) 0.015(6)
C104 0.058(7) 0.027(5) 0.126(12) 0.023(7) 0.039(8) -0.005(5)

loop_
_atom_type_symbol
_atom_type_description
_atom_type_scat_dispersion_real
_atom_type_scat_dispersion_imag
_atom_type_scat_source
C C 0.0033 0.0016 'International Tables Vol C Tables 4.2.6.8 and 6.1.1.4'
H H 0.0000 0.0000 'International Tables Vol C Tables 4.2.6.8 and 6.1.1.4'
P P 0.1023 0.0942 'International Tables Vol C Tables 4.2.6.8 and 6.1.1.4'
S S 0.1246 0.1234 'International Tables Vol C Tables 4.2.6.8 and 6.1.1.4'
Cl Cl 0.1484 0.1585 'International Tables Vol C Tables 4.2.6.8 and 6.1.1.4'
Au Au -2.0133 8.8022 'International Tables Vol C Tables 4.2.6.8 and 6.1.1.4'

loop_
_geom_angle_atom_site_label_1
_geom_angle_atom_site_label_2
_geom_angle_atom_site_label_3
_geom_angle
S3 Au10 S1 170.94(8)
S3 Au10 Au9 99.03(5)
S1 Au10 Au9 88.81(5)
S3 Au10 Au8 91.88(6)
S1 Au10 Au8 85.94(6)
Au9 Au10 Au8 73.631(12)
S3 Au10 Au4 95.17(6)
S1 Au10 Au4 91.30(6)
Au9 Au10 Au4 74.366(13)
Au8 Au10 Au4 147.924(16)
S4 Au9 S2 174.66(9)
S4 Au9 Au10 91.58(5)
S2 Au9 Au10 92.44(5)
S4 Au9 Au2 87.47(6)
S2 Au9 Au2 90.05(7)
Au10 Au9 Au2 76.479(13)
P3 Au3 S1 168.36(9)
P3 Au3 Au4 93.30(7)
S1 Au3 Au4 98.28(6)
P3 Au3 Au2 128.83(6)
S1 Au3 Au2 50.94(5)
Au4 Au3 Au2 97.059(16)
P8 Au8 S2 164.98(9)
P8 Au8 Au7 81.64(6)
S2 Au8 Au7 107.20(7)
P8 Au8 Au10 102.13(6)
S2 Au8 Au10 92.14(6)
Au7 Au8 Au10 73.573(14)
P8 Au8 Au1 124.96(6)
S2 Au8 Au1 47.42(7)
Au7 Au8 Au1 153.350(16)
Au10 Au8 Au1 96.597(16)
S2 Au1 P1 171.74(8)
S2 Au1 Au2 96.94(6)
P1 Au1 Au2 84.13(8)
S2 Au1 Au8 48.66(6)
P1 Au1 Au8 139.47(6)
Au2 Au1 Au8 96.737(15)
P4 Au4 S4 168.20(9)
P4 Au4 Au3 86.39(7)
S4 Au4 Au3 97.80(6)
P4 Au4 Au5 129.13(7)
S4 Au4 Au5 49.02(6)
Au3 Au4 Au5 143.842(17)
P4 Au4 Au10 104.88(7)
S4 Au4 Au10 86.92(6)
Au3 Au4 Au10 70.461(13)
Au5 Au4 Au10 91.024(16)
P2 Au2 S1 161.95(9)
P2 Au2 Au1 96.19(7)
S1 Au2 Au1 92.39(6)
P2 Au2 Au3 121.51(7)
S1 Au2 Au3 50.19(6)
Au1 Au2 Au3 142.010(17)
P2 Au2 Au9 111.14(7)
S1 Au2 Au9 86.59(6)
Au1 Au2 Au9 72.224(14)
Au3 Au2 Au9 96.006(17)
P5 Au5 S4 174.73(8)
P5 Au5 Au6 81.45(8)
S4 Au5 Au6 101.93(5)
P5 Au5 Au4 135.60(7)
S4 Au5 Au4 48.41(5)
Au6 Au5 Au4 97.406(16)
P7 Au7 S3 176.05(8)
P7 Au7 Au8 91.31(7)
S3 Au7 Au8 91.64(6)
P7 Au7 Au6 132.48(6)
S3 Au7 Au6 49.85(5)
Au8 Au7 Au6 94.252(16)
P6 Au6 S3 161.82(9)
P6 Au6 Au5 95.56(7)
S3 Au6 Au5 101.39(6)
P6 Au6 Au7 114.90(7)
S3 Au6 Au7 50.04(6)
Au5 Au6 Au7 148.048(17)
C20 P7 C86 102.1(5)
C20 P7 C60 105.6(5)
C86 P7 C60 98.7(6)
C20 P7 Au7 112.3(3)
C86 P7 Au7 118.3(4)
C60 P7 Au7 117.7(4)
Au3 S1 Au2 78.88(7)
Au3 S1 Au10 97.38(9)
Au2 S1 Au10 107.57(8)
Au1 S2 Au9 99.97(10)
Au1 S2 Au8 83.92(8)
Au9 S2 Au8 101.74(9)
Au10 S3 Au6 104.49(8)
Au10 S3 Au7 101.89(9)
Au6 S3 Au7 80.11(7)
C10 P3 C19 104.5(5)
C10 P3 C1 104.6(4)
C19 P3 C1 102.0(5)
C10 P3 Au3 115.6(3)
C19 P3 Au3 110.0(3)
C1 P3 Au3 118.4(3)
C9 P5 C5 103.5(5)
C9 P5 C8 101.3(5)
C5 P5 C8 106.3(5)
C9 P5 Au5 115.9(4)
C5 P5 Au5 113.8(3)
C8 P5 Au5 114.6(4)
Au9 S4 Au4 107.13(9)
Au9 S4 Au5 96.30(8)
Au4 S4 Au5 82.57(7)
C4 P6 C6 101.9(5)
C4 P6 C24 101.8(6)
C6 P6 C24 108.9(5)
C4 P6 Au6 120.3(4)
C6 P6 Au6 115.1(4)
C24 P6 Au6 107.8(4)
C2 P8 C31 103.9(5)
C2 P8 C11 104.4(5)
C31 P8 C11 104.1(5)
C2 P8 Au8 121.4(3)
C31 P8 Au8 110.1(4)
C11 P8 Au8 111.4(3)
C104 C1 C96 117.4(11)
C104 C1 P3 124.5(9)
C96 C1 P3 118.0(8)
C35 P1 C12 106.1(5)
C35 P1 C97 99.8(5)
C12 P1 C97 103.7(5)
C35 P1 Au1 120.1(4)
C12 P1 Au1 114.9(4)
C97 P1 Au1 110.1(3)
C25 P4 C36 104.8(5)
C25 P4 C7 105.5(5)
C36 P4 C7 97.9(5)
C25 P4 Au4 119.2(4)
C36 P4 Au4 119.0(4)
C7 P4 Au4 107.7(3)
C101 P2 C34 104.4(5)
C101 P2 C16 101.9(5)
C34 P2 C16 104.9(5)
C101 P2 Au2 119.2(4)
C34 P2 Au2 115.6(4)
C16 P2 Au2 109.2(3)
C53 C2 C40 117.2(9)
C53 C2 P8 125.4(8)
C40 C2 P8 117.0(7)
C9 C3 C56 126.4(12)
C9 C3 H3 116.8
C56 C3 H3 116.8
C5 C4 P6 126.8(8)
C5 C4 H4 116.6
P6 C4 H4 116.6
C4 C5 P5 129.3(8)
C4 C5 H5 115.3
P5 C5 H5 115.3
C39 C6 C58 117.4(10)
C39 C6 P6 122.6(9)
C58 C6 P6 119.9(8)
C88 C7 C65 118.7(11)
C88 C7 P4 119.3(9)
C65 C7 P4 122.0(8)
C49 C8 C21 117.8(11)
C49 C8 P5 118.9(9)
C21 C8 P5 121.8(9)
C3 C9 C76 120.0(12)
C3 C9 P5 124.0(10)
C76 C9 P5 115.9(9)
C36 C10 P3 127.2(8)
C36 C10 H10 116.4
P3 C10 H10 116.4
C83 C11 C41 118.3(9)
C83 C11 P8 124.2(8)
C41 C11 P8 117.2(7)
C79 C12 C62 113.5(12)
C79 C12 P1 122.6(11)
C62 C12 P1 123.9(10)
C33 C13 C27 118.6(9)
C33 C13 H13 120.7
C27 C13 H13 120.7
C17 C14 C28 119.3(11)
C17 C14 H14 120.4
C28 C14 H14 120.4
C24 C15 C22 119.9(11)
C24 C15 H15 120.0
C22 C15 H15 120.0
C17 C16 C30 118.7(10)
C17 C16 P2 118.4(8)
C30 C16 P2 122.6(8)
C16 C17 C14 119.9(10)
C16 C17 H17 120.0
C14 C17 H17 120.0
C38 C18 C25 121.1(11)
C38 C18 H18 119.4
C25 C18 H18 119.4
C29 C19 C26 116.9(10)
C29 C19 P3 125.1(9)
C26 C19 P3 117.8(7)
C81 C20 C57 120.7(11)
C81 C20 P7 119.8(8)
C57 C20 P7 119.2(9)
C8 C21 C102 120.3(12)
C8 C21 H21 119.9
C102 C21 H21 119.9
C82 C22 C15 120.0(12)
C82 C22 H22 120.0
C15 C22 H22 120.0
C24 C23 C50 119.3(11)
C24 C23 H23 120.4
C50 C23 H23 120.4
C15 C24 C23 119.0(11)
C15 C24 P6 120.1(9)
C23 C24 P6 120.9(9)
C67 C25 C18 118.4(10)
C67 C25 P4 120.4(9)
C18 C25 P4 121.2(8)
C48 C26 C19 119.3(9)
C48 C26 H26 120.4
C19 C26 H26 120.4
C40 C27 C13 119.4(10)
C40 C27 H27 120.3
C13 C27 H27 120.3
C47 C28 C14 118.4(13)
C47 C28 H28 120.8
C14 C28 H28 120.8
C19 C29 C44 125.3(11)
C19 C29 H29 117.3
C44 C29 H29 117.3
C47 C30 C16 121.9(10)
C47 C30 H30 119.0
C16 C30 H30 119.0
C86 C31 P8 132.4(10)
C86 C31 H31 113.8
P8 C31 H31 113.8
C51 C32 C35 122.0(12)
C51 C32 H32 119.0
C35 C32 H32 119.0
C53 C33 C13 120.4(11)
C53 C33 H33 119.8
C13 C33 H33 119.8
C85 C34 C64 120.2(11)
C85 C34 P2 124.6(9)
C64 C34 P2 115.0(8)
C37 C35 C32 116.3(11)
C37 C35 P1 121.7(9)
C32 C35 P1 121.9(8)
C10 C36 P4 132.3(9)
C10 C36 H36 113.8
P4 C36 H36 113.8
C35 C37 C54 122.4(13)
C35 C37 H37 118.8
C54 C37 H37 118.8
C63 C38 C18 118.4(13)
C63 C38 H38 120.8
C18 C38 H38 120.8
C6 C39 C87 119.6(12)
C6 C39 H39 120.2
C87 C39 H39 120.2
C27 C40 C2 121.2(9)
C27 C40 H40 119.4
C2 C40 H40 119.4
C80 C41 C11 117.7(9)
C80 C41 H41 121.1
C11 C41 H41 121.1
C56 C42 C45 120.4(13)
C56 C42 H42 119.8
C45 C42 H42 119.8
C48 C43 C44 122.3(12)
C48 C43 H43 118.9
C44 C43 H43 118.9
C43 C44 C29 115.4(11)
C43 C44 H44 122.3
C29 C44 H44 122.3
C76 C45 C42 119.2(13)
C76 C45 H45 120.4
C42 C45 H45 120.4
C62 C46 C71 111.2(14)
C62 C46 H46 124.4
C71 C46 H46 124.4
C30 C47 C28 121.4(12)
C30 C47 H47 119.3
C28 C47 H47 119.3
C43 C48 C26 120.8(11)
C43 C48 H48 119.6
C26 C48 H48 119.6
C8 C49 C94 124.5(14)
C8 C49 H49 117.7
C94 C49 H49 117.7
C82 C50 C23 119.4(14)
C82 C50 H50 120.3
C23 C50 H50 120.3
C32 C51 C84 122.5(12)
C32 C51 H51 118.8
C84 C51 H51 118.8
C87 C52 C70 119.0(12)
C87 C52 H52 120.5
C70 C52 H52 120.5
C33 C53 C2 122.8(11)
C33 C53 H53 118.6
C2 C53 H53 118.6
C37 C54 C84 119.2(11)
C37 C54 H54 120.4
C84 C54 H54 120.4
C57 C55 C61 122.7(11)
C57 C55 H55 118.7
C61 C55 H55 118.7
C42 C56 C3 114.0(12)
C42 C56 H56 123.0
C3 C56 H56 123.0
C55 C57 C20 117.7(12)
C55 C57 H57 121.2
C20 C57 H57 121.2
C70 C58 C6 123.1(11)
C70 C58 H58 118.4
C6 C58 H58 118.4
C65 C59 C89 126.6(13)
C65 C59 H59 116.7
C89 C59 H59 116.7
C91 C60 C69 118.0(11)
C91 C60 P7 127.0(10)
C69 C60 P7 114.7(9)
C68 C61 C55 119.7(12)
C68 C61 H61 120.1
C55 C61 H61 120.1
C46 C62 C12 124.9(14)
C46 C62 H62 117.5
C12 C62 H62 117.5
C38 C63 C66 122.2(12)
C38 C63 H63 118.9
C66 C63 H63 118.9
C98 C64 C34 117.5(12)
C98 C64 H64 121.2
C34 C64 H64 121.2
C59 C65 C7 113.2(11)
C59 C65 H65 123.4
C7 C65 H65 123.4
C63 C66 C67 119.3(13)
C63 C66 H66 120.3
C67 C66 H66 120.3
C25 C67 C66 119.4(13)
C25 C67 H67 120.3
C66 C67 H67 120.3
C61 C68 C81 119.0(12)
C61 C68 H68 120.5
C81 C68 H68 120.5
C90 C69 C60 120.3(13)
C90 C69 H69 119.8
C60 C69 H69 119.8
C58 C70 C52 115.9(12)
C58 C70 H70 122.0
C52 C70 H70 122.0
C95 C71 C46 133.4(17)
C95 C71 H71 113.3
C46 C71 H71 113.3
C74 C72 C83 120.4(10)
C74 C72 H72 119.8
C83 C72 H72 119.8
C90 C73 C77 123.5(11)
C90 C73 H73 118.2
C77 C73 H73 118.2
C72 C74 C80 117.5(10)
C72 C74 H74 121.2
C80 C74 H74 121.2
C99 C75 C93 114.6(14)
C99 C75 H75 122.7
C93 C75 H75 122.7
C45 C76 C9 119.7(12)
C45 C76 H76 120.2
C9 C76 H76 120.2
C91 C77 C73 118.3(13)
C91 C77 H77 120.8
C73 C77 H77 120.8
C89 C78 C88 130(2)
C89 C78 H78 115.0
C88 C78 H78 114.9
C12 C79 C95 128.0(15)
C12 C79 H79 116.0
C95 C79 H79 116.0
C41 C80 C74 122.0(10)
C41 C80 H80 119.0
C74 C80 H80 119.0
C20 C81 C68 119.8(11)
C20 C81 H81 120.1
C68 C81 H81 120.1
C22 C82 C50 121.9(13)
C22 C82 H82 119.1
C50 C82 H82 119.1
C11 C83 C72 124.0(11)
C11 C83 H83 118.0
C72 C83 H83 118.0
C51 C84 C54 117.5(12)
C51 C84 H84 121.2
C54 C84 H84 121.2
C34 C85 C92 124.9(14)
C34 C85 H85 117.5
C92 C85 H85 117.5
C31 C86 P7 126.3(10)
C31 C86 H86 116.8
P7 C86 H86 116.8
C52 C87 C39 123.6(13)
C52 C87 H87 118.2
C39 C87 H87 118.2
C78 C88 C7 117.9(15)
C78 C88 H88 121.0
C7 C88 H88 121.0
C78 C89 C59 113.4(17)
C78 C89 H89 123.3
C59 C89 H89 123.3
C73 C90 C69 115.0(12)
C73 C90 H90 122.5
C69 C90 H90 122.5
C60 C91 C77 124.2(14)
C60 C91 H91 117.9
C77 C91 H91 117.9
C85 C92 C100 110.5(14)
C85 C92 H92 124.8
C100 C92 H92 124.8
C75 C93 C104 126.1(17)
C75 C93 H93 117.0
C104 C93 H93 117.0
C103 C94 C49 114.9(13)
C103 C94 H94 122.5
C49 C94 H94 122.5
C71 C95 C79 108.9(16)
C71 C95 H95 125.6
C79 C95 H95 125.6
C1 C96 C99 117.0(14)
C1 C96 H96 121.5
C99 C96 H96 121.5
C101 C97 P1 126.5(8)
C101 C97 H97 116.8
P1 C97 H97 116.8
C100 C98 C64 120.4(14)
C100 C98 H98 119.8
C64 C98 H98 119.8
C75 C99 C96 123.7(18)
C75 C99 H99 118.1
C96 C99 H99 118.1
C98 C100 C92 126.4(15)
C98 C100 H100 116.8
C92 C100 H100 116.8
C97 C101 P2 131.4(8)
C97 C101 H101 114.3
P2 C101 H101 114.3
C103 C102 C21 117.7(13)
C103 C102 H102 121.2
C21 C102 H102 121.2
C94 C103 C102 124.5(13)
C94 C103 H103 117.7
C102 C103 H103 117.7
C1 C104 C93 120.4(15)
C1 C104 H104 119.8
C93 C104 H104 119.8

loop_
_geom_bond_atom_site_label_1
_geom_bond_atom_site_label_2
_geom_bond_distance
Au10 S3 2.259(2)
Au10 S1 2.352(2)
Au10 Au9 3.0110(7)
Au10 Au8 3.0215(7)
Au10 Au4 3.1573(8)
Au9 S4 2.288(2)
Au9 S2 2.329(2)
Au9 Au2 3.1098(8)
Au3 P3 2.269(3)
Au3 S1 2.320(2)
Au3 Au4 2.9164(8)
Au3 Au2 2.9634(6)
Au8 P8 2.277(2)
Au8 S2 2.331(2)
Au8 Au7 2.9582(8)
Au8 Au1 3.0871(7)
Au1 S2 2.286(3)
Au1 P1 2.307(3)
Au1 Au2 2.8798(8)
Au4 P4 2.272(3)
Au4 S4 2.348(2)
Au4 Au5 3.1125(7)
Au2 P2 2.297(2)
Au2 S1 2.345(2)
Au5 P5 2.210(3)
Au5 S4 2.370(2)
Au5 Au6 2.9897(8)
Au7 P7 2.274(3)
Au7 S3 2.352(2)
Au7 Au6 3.0227(7)
Au6 P6 2.237(2)
Au6 S3 2.345(2)
P7 C20 1.788(12)
P7 C86 1.795(14)
P7 C60 1.801(10)
P3 C10 1.802(10)
P3 C19 1.818(10)
P3 C1 1.831(10)
P5 C9 1.786(12)
P5 C5 1.798(11)
P5 C8 1.803(10)
P6 C4 1.784(12)
P6 C6 1.806(11)
P6 C24 1.811(12)
P8 C2 1.781(10)
P8 C31 1.789(14)
P8 C11 1.828(10)
C1 C104 1.310(17)
C1 C96 1.415(18)
P1 C35 1.793(11)
P1 C12 1.812(11)
P1 C97 1.849(10)
P4 C25 1.760(11)
P4 C36 1.791(13)
P4 C7 1.810(11)
P2 C101 1.812(11)
P2 C34 1.819(10)
P2 C16 1.819(11)
C2 C53 1.406(15)
C2 C40 1.435(14)
C3 C9 1.303(17)
C3 C56 1.469(17)
C3 H3 0.9500
C4 C5 1.387(16)
C4 H4 0.9500
C5 H5 0.9500
C6 C39 1.371(16)
C6 C58 1.419(16)
C7 C88 1.458(16)
C7 C65 1.474(15)
C8 C49 1.330(17)
C8 C21 1.403(16)
C9 C76 1.424(17)
C10 C36 1.396(16)
C10 H10 0.9500
C11 C83 1.313(15)
C11 C41 1.429(13)
C12 C79 1.333(19)
C12 C62 1.42(2)
C13 C33 1.427(17)
C13 C27 1.428(15)
C13 H13 0.9500
C14 C17 1.433(16)
C14 C28 1.434(18)
C14 H14 0.9500
C15 C24 1.375(15)
C15 C22 1.446(17)
C15 H15 0.9500
C16 C17 1.375(15)
C16 C30 1.424(15)
C17 H17 0.9500
C18 C38 1.412(16)
C18 C25 1.457(15)
C18 H18 0.9500
C19 C29 1.309(16)
C19 C26 1.456(14)
C20 C81 1.337(17)
C20 C57 1.481(14)
C21 C102 1.417(19)
C21 H21 0.9500
C22 C82 1.30(2)
C22 H22 0.9500
C23 C24 1.397(16)
C23 C50 1.424(19)
C23 H23 0.9500
C25 C67 1.371(17)
C26 C48 1.350(16)
C26 H26 0.9500
C27 C40 1.372(14)
C27 H27 0.9500
C28 C47 1.393(16)
C28 H28 0.9500
C29 C44 1.396(18)
C29 H29 0.9500
C30 C47 1.343(19)
C30 H30 0.9500
C31 C86 1.353(18)
C31 H31 0.9500
C32 C51 1.37(2)
C32 C35 1.430(17)
C32 H32 0.9500
C33 C53 1.336(16)
C33 H33 0.9500
C34 C85 1.339(16)
C34 C64 1.441(16)
C35 C37 1.396(15)
C36 H36 0.9500
C37 C54 1.404(18)
C37 H37 0.9500
C38 C63 1.35(2)
C38 H38 0.9500
C39 C87 1.38(2)
C39 H39 0.9500
C40 H40 0.9500
C41 C80 1.390(14)
C41 H41 0.9500
C42 C56 1.43(2)
C42 C45 1.47(2)
C42 H42 0.9500
C43 C48 1.346(17)
C43 C44 1.389(18)
C43 H43 0.9500
C44 H44 0.9500
C45 C76 1.415(19)
C45 H45 0.9500
C46 C62 1.38(2)
C46 C71 1.39(2)
C46 H46 0.9500
C47 H47 0.9500
C48 H48 0.9500
C49 C94 1.441(19)
C49 H49 0.9500
C50 C82 1.38(2)
C50 H50 0.9500
C51 C84 1.377(18)
C51 H51 0.9500
C52 C87 1.29(2)
C52 C70 1.49(2)
C52 H52 0.9500
C53 H53 0.9500
C54 C84 1.452(17)
C54 H54 0.9500
C55 C57 1.33(2)
C55 C61 1.405(19)
C55 H55 0.9500
C56 H56 0.9500
C57 H57 0.9500
C58 C70 1.350(17)
C58 H58 0.9500
C59 C65 1.387(18)
C59 C89 1.45(3)
C59 H59 0.9500
C60 C91 1.317(19)
C60 C69 1.46(2)
C61 C68 1.384(19)
C61 H61 0.9500
C62 H62 0.9500
C63 C66 1.40(2)
C63 H63 0.9500
C64 C98 1.380(19)
C64 H64 0.9500
C65 H65 0.9500
C66 C67 1.45(2)
C66 H66 0.9500
C67 H67 0.9500
C68 C81 1.446(18)
C68 H68 0.9500
C69 C90 1.429(17)
C69 H69 0.9500
C70 H70 0.9500
C71 C95 1.29(2)
C71 H71 0.9500
C72 C74 1.364(15)
C72 C83 1.368(16)
C72 H72 0.9500
C73 C90 1.392(18)
C73 C77 1.39(2)
C73 H73 0.9500
C74 C80 1.390(16)
C74 H74 0.9500
C75 C99 1.31(3)
C75 C93 1.31(3)
C75 H75 0.9500
C76 H76 0.9500
C77 C91 1.344(19)
C77 H77 0.9500
C78 C89 1.28(3)
C78 C88 1.31(2)
C78 H78 0.9500
C79 C95 1.45(2)
C79 H79 0.9500
C80 H80 0.9500
C81 H81 0.9500
C82 H82 0.9500
C83 H83 0.9500
C84 H84 0.9500
C85 C92 1.42(2)
C85 H85 0.9500
C86 H86 0.9500
C87 H87 0.9500
C88 H88 0.9500
C89 H89 0.9500
C90 H90 0.9500
C91 H91 0.9500
C92 C100 1.46(2)
C92 H92 0.9500
C93 C104 1.372(18)
C93 H93 0.9500
C94 C103 1.34(2)
C94 H94 0.9500
C95 H95 0.9500
C96 C99 1.43(2)
C96 H96 0.9500
C97 C101 1.288(15)
C97 H97 0.9500
C98 C100 1.31(2)
C98 H98 0.9500
C99 H99 0.9500
C100 H100 0.9500
C101 H101 0.9500
C102 C103 1.38(2)
C102 H102 0.9500
C103 H103 0.9500
C104 H104 0.9500

loop_
_geom_torsion_atom_site_label_1
_geom_torsion_atom_site_label_2
_geom_torsion_atom_site_label_3
_geom_torsion_atom_site_label_4
_geom_torsion
S3 Au10 Au9 S4 92.66(8)
S1 Au10 Au9 S4 -91.91(8)
Au8 Au10 Au9 S4 -178.03(6)
Au4 Au10 Au9 S4 -0.23(6)
S3 Au10 Au9 S2 -90.86(9)
S1 Au10 Au9 S2 84.57(9)
Au8 Au10 Au9 S2 -1.55(7)
Au4 Au10 Au9 S2 176.25(7)
S3 Au10 Au9 Au2 179.68(6)
S1 Au10 Au9 Au2 -4.89(6)
Au8 Au10 Au9 Au2 -91.015(15)
Au4 Au10 Au9 Au2 86.791(14)
S3 Au10 Au8 P8 -84.29(8)
S1 Au10 Au8 P8 86.91(8)
Au9 Au10 Au8 P8 176.86(6)
Au4 Au10 Au8 P8 172.87(7)
S3 Au10 Au8 S2 100.41(9)
S1 Au10 Au8 S2 -88.40(8)
Au9 Au10 Au8 S2 1.55(7)
Au4 Au10 Au8 S2 -2.43(8)
S3 Au10 Au8 Au7 -6.90(5)
S1 Au10 Au8 Au7 164.29(5)
Au9 Au10 Au8 Au7 -105.759(14)
Au4 Au10 Au8 Au7 -109.74(3)
S3 Au10 Au8 Au1 147.78(5)
S1 Au10 Au8 Au1 -41.03(5)
Au9 Au10 Au8 Au1 48.919(15)
Au4 Au10 Au8 Au1 44.94(3)
P8 Au8 Au1 S2 163.35(11)
Au7 Au8 Au1 S2 -20.68(8)
Au10 Au8 Au1 S2 -86.84(8)
P8 Au8 Au1 P1 -14.49(14)
S2 Au8 Au1 P1 -177.84(14)
Au7 Au8 Au1 P1 161.48(12)
Au10 Au8 Au1 P1 95.32(12)
P8 Au8 Au1 Au2 -103.32(8)
S2 Au8 Au1 Au2 93.33(8)
Au7 Au8 Au1 Au2 72.65(4)
Au10 Au8 Au1 Au2 6.493(15)
P3 Au3 Au4 P4 -60.57(9)
S1 Au3 Au4 P4 118.23(9)
Au2 Au3 Au4 P4 169.64(7)
P3 Au3 Au4 S4 108.34(8)
S1 Au3 Au4 S4 -72.86(7)
Au2 Au3 Au4 S4 -21.45(6)
P3 Au3 Au4 Au5 129.22(7)
S1 Au3 Au4 Au5 -51.99(6)
Au2 Au3 Au4 Au5 -0.58(3)
P3 Au3 Au4 Au10 -167.75(6)
S1 Au3 Au4 Au10 11.04(5)
Au2 Au3 Au4 Au10 62.456(17)
S3 Au10 Au4 P4 82.29(9)
S1 Au10 Au4 P4 -91.37(9)
Au9 Au10 Au4 P4 -179.77(7)
Au8 Au10 Au4 P4 -175.80(7)
S3 Au10 Au4 S4 -97.73(8)
S1 Au10 Au4 S4 88.62(8)
Au9 Au10 Au4 S4 0.22(6)
Au8 Au10 Au4 S4 4.19(7)
S3 Au10 Au4 Au3 162.88(5)
S1 Au10 Au4 Au3 -10.78(5)
Au9 Au10 Au4 Au3 -99.175(14)
Au8 Au10 Au4 Au3 -95.21(3)
S3 Au10 Au4 Au5 -48.85(5)
S1 Au10 Au4 Au5 137.49(5)
Au9 Au10 Au4 Au5 49.093(16)
Au8 Au10 Au4 Au5 53.06(3)
S2 Au1 Au2 P2 -116.45(8)
P1 Au1 Au2 P2 55.31(9)
Au8 Au1 Au2 P2 -165.48(6)
S2 Au1 Au2 S1 79.45(8)
P1 Au1 Au2 S1 -108.80(8)
Au8 Au1 Au2 S1 30.42(6)
S2 Au1 Au2 Au3 70.39(6)
P1 Au1 Au2 Au3 -117.86(7)
Au8 Au1 Au2 Au3 21.36(3)
S2 Au1 Au2 Au9 -6.20(6)
P1 Au1 Au2 Au9 165.56(6)
Au8 Au1 Au2 Au9 -55.225(17)
P3 Au3 Au2 P2 4.82(12)
S1 Au3 Au2 P2 -160.20(11)
Au4 Au3 Au2 P2 104.84(8)
P3 Au3 Au2 S1 165.02(12)
Au4 Au3 Au2 S1 -94.96(8)
P3 Au3 Au2 Au1 176.84(9)
S1 Au3 Au2 Au1 11.82(8)
Au4 Au3 Au2 Au1 -83.14(3)
P3 Au3 Au2 Au9 -114.51(9)
S1 Au3 Au2 Au9 80.47(8)
Au4 Au3 Au2 Au9 -14.486(15)
S4 Au9 Au2 P2 -79.38(9)
S2 Au9 Au2 P2 95.89(9)
Au10 Au9 Au2 P2 -171.62(8)
S4 Au9 Au2 S1 97.15(8)
S2 Au9 Au2 S1 -87.58(8)
Au10 Au9 Au2 S1 4.91(6)
S4 Au9 Au2 Au1 -169.23(5)
S2 Au9 Au2 Au1 6.04(5)
Au10 Au9 Au2 Au1 98.530(13)
S4 Au9 Au2 Au3 47.79(5)
S2 Au9 Au2 Au3 -136.95(6)
Au10 Au9 Au2 Au3 -44.453(15)
P4 Au4 Au5 P5 -10.53(14)
S4 Au4 Au5 P5 -175.28(13)
Au3 Au4 Au5 P5 156.85(11)
Au10 Au4 Au5 P5 99.70(11)
P4 Au4 Au5 S4 164.75(11)
Au3 Au4 Au5 S4 -27.88(8)
Au10 Au4 Au5 S4 -85.02(7)
P4 Au4 Au5 Au6 -95.85(9)
S4 Au4 Au5 Au6 99.40(7)
Au3 Au4 Au5 Au6 71.53(3)
Au10 Au4 Au5 Au6 14.379(15)
P8 Au8 Au7 P7 -65.40(9)
S2 Au8 Au7 P7 102.14(8)
Au10 Au8 Au7 P7 -170.75(6)
Au1 Au8 Au7 P7 117.94(7)
P8 Au8 Au7 S3 111.98(8)
S2 Au8 Au7 S3 -80.48(8)
Au10 Au8 Au7 S3 6.63(5)
Au1 Au8 Au7 S3 -64.68(6)
P8 Au8 Au7 Au6 161.83(6)
S2 Au8 Au7 Au6 -30.63(6)
Au10 Au8 Au7 Au6 56.479(16)
Au1 Au8 Au7 Au6 -14.83(4)
P5 Au5 Au6 P6 58.61(9)
S4 Au5 Au6 P6 -117.28(9)
Au4 Au5 Au6 P6 -166.23(7)
P5 Au5 Au6 S3 -114.79(9)
S4 Au5 Au6 S3 69.32(8)
Au4 Au5 Au6 S3 20.37(6)
P5 Au5 Au6 Au7 -138.57(7)
S4 Au5 Au6 Au7 45.54(6)
Au4 Au5 Au6 Au7 -3.41(4)
P7 Au7 Au6 P6 7.89(12)
S3 Au7 Au6 P6 -167.86(11)
Au8 Au7 Au6 P6 103.57(8)
P7 Au7 Au6 S3 175.75(12)
Au8 Au7 Au6 S3 -88.56(8)
P7 Au7 Au6 Au5 -153.20(10)
S3 Au7 Au6 Au5 31.05(8)
Au8 Au7 Au6 Au5 -57.51(3)
S3 Au7 P7 C20 26.5(15)
Au8 Au7 P7 C20 164.9(4)
Au6 Au7 P7 C20 -98.1(4)
S3 Au7 P7 C86 -92.0(14)
Au8 Au7 P7 C86 46.4(5)
Au6 Au7 P7 C86 143.3(5)
S3 Au7 P7 C60 149.5(13)
Au8 Au7 P7 C60 -72.1(5)
Au6 Au7 P7 C60 24.8(5)
P3 Au3 S1 Au2 -93.6(4)
Au4 Au3 S1 Au2 92.40(5)
P3 Au3 S1 Au10 159.9(4)
Au4 Au3 S1 Au10 -14.14(6)
Au2 Au3 S1 Au10 -106.54(8)
P2 Au2 S1 Au3 68.8(3)
Au1 Au2 S1 Au3 -172.75(5)
Au9 Au2 S1 Au3 -100.73(5)
P2 Au2 S1 Au10 163.1(3)
Au1 Au2 S1 Au10 -78.45(8)
Au3 Au2 S1 Au10 94.30(9)
Au9 Au2 S1 Au10 -6.42(8)
S3 Au10 S1 Au3 -122.7(5)
Au9 Au10 S1 Au3 87.24(6)
Au8 Au10 S1 Au3 160.91(6)
Au4 Au10 S1 Au3 12.91(6)
S3 Au10 S1 Au2 156.6(5)
Au9 Au10 S1 Au2 6.62(8)
Au8 Au10 S1 Au2 80.30(8)
Au4 Au10 S1 Au2 -67.71(8)
P1 Au1 S2 Au9 -88.9(7)
Au2 Au1 S2 Au9 8.01(7)
Au8 Au1 S2 Au9 100.90(9)
P1 Au1 S2 Au8 170.2(7)
Au2 Au1 S2 Au8 -92.89(5)
S4 Au9 S2 Au1 55.0(9)
Au10 Au9 S2 Au1 -83.83(7)
Au2 Au9 S2 Au1 -7.36(6)
S4 Au9 S2 Au8 140.8(9)
Au10 Au9 S2 Au8 1.97(9)
Au2 Au9 S2 Au8 78.44(8)
P8 Au8 S2 Au1 -65.0(4)
Au7 Au8 S2 Au1 170.46(4)
Au10 Au8 S2 Au1 96.99(5)
P8 Au8 S2 Au9 -164.0(3)
Au7 Au8 S2 Au9 71.50(9)
Au10 Au8 S2 Au9 -1.96(9)
Au1 Au8 S2 Au9 -98.96(10)
S1 Au10 S3 Au6 -150.1(5)
Au9 Au10 S3 Au6 -0.47(8)
Au8 Au10 S3 Au6 -74.19(8)
Au4 Au10 S3 Au6 74.48(8)
S1 Au10 S3 Au7 -67.4(5)
Au9 Au10 S3 Au7 82.24(7)
Au8 Au10 S3 Au7 8.52(7)
Au4 Au10 S3 Au7 157.19(6)
P6 Au6 S3 Au10 137.5(3)
Au5 Au6 S3 Au10 -63.99(8)
Au7 Au6 S3 Au10 99.84(10)
P6 Au6 S3 Au7 37.7(3)
Au5 Au6 S3 Au7 -163.83(4)
P7 Au7 S3 Au10 129.7(13)
Au8 Au7 S3 Au10 -8.70(7)
Au6 Au7 S3 Au10 -102.88(9)
P7 Au7 S3 Au6 -127.4(13)
Au8 Au7 S3 Au6 94.18(5)
S1 Au3 P3 C10 -117.5(5)
Au4 Au3 P3 C10 56.5(4)
Au2 Au3 P3 C10 158.3(4)
S1 Au3 P3 C19 0.6(6)
Au4 Au3 P3 C19 174.6(4)
Au2 Au3 P3 C19 -83.6(4)
S1 Au3 P3 C1 117.2(5)
Au4 Au3 P3 C1 -68.8(4)
Au2 Au3 P3 C1 33.0(4)
S4 Au5 P5 C9 -61.9(12)
Au6 Au5 P5 C9 167.9(4)
Au4 Au5 P5 C9 76.0(4)
S4 Au5 P5 C5 57.9(12)
Au6 Au5 P5 C5 -72.3(4)
Au4 Au5 P5 C5 -164.2(4)
S4 Au5 P5 C8 -179(100)
Au6 Au5 P5 C8 50.4(3)
Au4 Au5 P5 C8 -41.5(4)
S2 Au9 S4 Au4 -138.5(9)
Au10 Au9 S4 Au4 0.31(8)
Au2 Au9 S4 Au4 -76.08(8)
S2 Au9 S4 Au5 137.4(9)
Au10 Au9 S4 Au5 -83.83(6)
Au2 Au9 S4 Au5 -160.21(6)
Au3 Au4 S4 Au9 69.50(8)
Au5 Au4 S4 Au9 -94.33(9)
Au10 Au4 S4 Au9 -0.29(8)
P4 Au4 S4 Au5 -86.0(4)
Au3 Au4 S4 Au5 163.83(4)
Au10 Au4 S4 Au5 94.04(5)
P5 Au5 S4 Au9 -112.3(10)
Au6 Au5 S4 Au9 17.18(7)
Au4 Au5 S4 Au9 106.52(8)
P5 Au5 S4 Au4 141.1(10)
Au6 Au5 S4 Au4 -89.35(5)
S3 Au6 P6 C4 125.5(5)
Au5 Au6 P6 C4 -33.3(5)
Au7 Au6 P6 C4 156.6(5)
S3 Au6 P6 C6 -112.1(5)
Au5 Au6 P6 C6 89.1(4)
Au7 Au6 P6 C6 -81.0(4)
S3 Au6 P6 C24 9.6(6)
Au5 Au6 P6 C24 -149.2(4)
Au7 Au6 P6 C24 40.7(4)
S2 Au8 P8 C2 -176.6(5)
Au7 Au8 P8 C2 -49.3(4)
Au10 Au8 P8 C2 21.8(4)
Au1 Au8 P8 C2 128.9(4)
S2 Au8 P8 C31 -55.1(6)
Au7 Au8 P8 C31 72.2(4)
Au10 Au8 P8 C31 143.3(4)
Au1 Au8 P8 C31 -109.6(4)
S2 Au8 P8 C11 59.9(5)
Au7 Au8 P8 C11 -172.8(3)
Au10 Au8 P8 C11 -101.7(3)
Au1 Au8 P8 C11 5.3(3)
C10 P3 C1 C104 170.1(12)
C19 P3 C1 C104 61.4(13)
Au3 P3 C1 C104 -59.4(13)
C10 P3 C1 C96 -14.3(12)
C19 P3 C1 C96 -123.0(11)
Au3 P3 C1 C96 116.2(10)
S2 Au1 P1 C35 139.0(7)
Au2 Au1 P1 C35 41.1(4)
Au8 Au1 P1 C35 -52.4(5)
S2 Au1 P1 C12 -92.6(8)
Au2 Au1 P1 C12 169.6(4)
Au8 Au1 P1 C12 76.1(4)
S2 Au1 P1 C97 24.0(8)
Au2 Au1 P1 C97 -73.8(3)
Au8 Au1 P1 C97 -167.3(3)
S4 Au4 P4 C25 175.0(5)
Au3 Au4 P4 C25 -73.8(4)
Au5 Au4 P4 C25 98.8(4)
Au10 Au4 P4 C25 -5.1(4)
S4 Au4 P4 C36 -54.9(7)
Au3 Au4 P4 C36 56.3(5)
Au5 Au4 P4 C36 -131.1(5)
Au10 Au4 P4 C36 125.0(5)
S4 Au4 P4 C7 55.0(6)
Au3 Au4 P4 C7 166.3(4)
Au5 Au4 P4 C7 -21.1(4)
Au10 Au4 P4 C7 -125.0(4)
S1 Au2 P2 C101 91.0(5)
Au1 Au2 P2 C101 -26.9(4)
Au3 Au2 P2 C101 148.2(4)
Au9 Au2 P2 C101 -100.2(4)
S1 Au2 P2 C34 -143.3(4)
Au1 Au2 P2 C34 98.8(3)
Au3 Au2 P2 C34 -86.2(4)
Au9 Au2 P2 C34 25.5(4)
S1 Au2 P2 C16 -25.3(5)
Au1 Au2 P2 C16 -143.3(4)
Au3 Au2 P2 C16 31.8(4)
Au9 Au2 P2 C16 143.4(4)
C31 P8 C2 C53 9.5(11)
C11 P8 C2 C53 -99.3(10)
Au8 P8 C2 C53 133.9(8)
C31 P8 C2 C40 -178.1(8)
C11 P8 C2 C40 73.1(8)
Au8 P8 C2 C40 -53.7(9)
C6 P6 C4 C5 -131.7(11)
C24 P6 C4 C5 115.8(11)
Au6 P6 C4 C5 -3.1(13)
P6 C4 C5 P5 4.6(17)
C9 P5 C5 C4 178.6(10)
C8 P5 C5 C4 -75.1(11)
Au5 P5 C5 C4 52.0(11)
C4 P6 C6 C39 21.5(11)
C24 P6 C6 C39 128.5(10)
Au6 P6 C6 C39 -110.4(10)
C4 P6 C6 C58 -157.2(9)
C24 P6 C6 C58 -50.2(10)
Au6 P6 C6 C58 71.0(9)
C25 P4 C7 C88 159.1(9)
C36 P4 C7 C88 51.3(10)
Au4 P4 C7 C88 -72.6(9)
C25 P4 C7 C65 -25.1(10)
C36 P4 C7 C65 -133.0(9)
Au4 P4 C7 C65 103.2(8)
C9 P5 C8 C49 -70.3(11)
C5 P5 C8 C49 -178.2(10)
Au5 P5 C8 C49 55.2(10)
C9 P5 C8 C21 95.2(10)
C5 P5 C8 C21 -12.6(10)
Au5 P5 C8 C21 -139.2(8)
C56 C3 C9 C76 -2.9(19)
C56 C3 C9 P5 174.6(10)
C5 P5 C9 C3 37.9(12)
C8 P5 C9 C3 -72.1(11)
Au5 P5 C9 C3 163.2(9)
C5 P5 C9 C76 -144.5(8)
C8 P5 C9 C76 105.5(9)
Au5 P5 C9 C76 -19.2(10)
C19 P3 C10 C36 -150.3(10)
C1 P3 C10 C36 102.8(10)
Au3 P3 C10 C36 -29.2(11)
C2 P8 C11 C83 -151.7(10)
C31 P8 C11 C83 99.7(10)
Au8 P8 C11 C83 -18.9(10)
C2 P8 C11 C41 34.4(9)
C31 P8 C11 C41 -74.2(8)
Au8 P8 C11 C41 167.2(6)
C35 P1 C12 C79 120.1(10)
C97 P1 C12 C79 -135.3(10)
Au1 P1 C12 C79 -15.1(11)
C35 P1 C12 C62 -60.7(11)
C97 P1 C12 C62 43.9(11)
Au1 P1 C12 C62 164.1(9)
C101 P2 C16 C17 -97.8(9)
C34 P2 C16 C17 153.7(8)
Au2 P2 C16 C17 29.1(9)
C101 P2 C16 C30 76.0(10)
C34 P2 C16 C30 -32.6(11)
Au2 P2 C16 C30 -157.1(9)
C30 C16 C17 C14 6.4(16)
P2 C16 C17 C14 -179.6(8)
C28 C14 C17 C16 -3.5(17)
C10 P3 C19 C29 -78.5(11)
C1 P3 C19 C29 30.3(11)
Au3 P3 C19 C29 156.8(9)
C10 P3 C19 C26 106.4(8)
C1 P3 C19 C26 -144.8(8)
Au3 P3 C19 C26 -18.3(9)
C86 P7 C20 C81 119.9(10)
C60 P7 C20 C81 -137.4(10)
Au7 P7 C20 C81 -7.9(11)
C86 P7 C20 C57 -53.9(11)
C60 P7 C20 C57 48.8(11)
Au7 P7 C20 C57 178.3(8)
C49 C8 C21 C102 -4.5(18)
P5 C8 C21 C102 -170.2(10)
C24 C15 C22 C82 -5.5(19)
C22 C15 C24 C23 0.1(18)
C22 C15 C24 P6 -177.9(9)
C50 C23 C24 C15 2.1(18)
C50 C23 C24 P6 180.0(10)
C4 P6 C24 C15 -106.1(10)
C6 P6 C24 C15 146.8(10)
Au6 P6 C24 C15 21.3(11)
C4 P6 C24 C23 76.0(11)
C6 P6 C24 C23 -31.1(11)
Au6 P6 C24 C23 -156.6(9)
C38 C18 C25 C67 -2.5(18)
C38 C18 C25 P4 178.1(10)
C36 P4 C25 C67 173.5(10)
C7 P4 C25 C67 70.7(10)
Au4 P4 C25 C67 -50.3(11)
C36 P4 C25 C18 -7.2(10)
C7 P4 C25 C18 -109.9(9)
Au4 P4 C25 C18 129.0(8)
C29 C19 C26 C48 -1.0(15)
P3 C19 C26 C48 174.5(8)
C33 C13 C27 C40 8.0(15)
C17 C14 C28 C47 -1(2)
C26 C19 C29 C44 0.0(17)
P3 C19 C29 C44 -175.2(10)
C17 C16 C30 C47 -5.0(18)
P2 C16 C30 C47 -178.7(10)
C2 P8 C31 C86 80.8(12)
C11 P8 C31 C86 -170.2(12)
Au8 P8 C31 C86 -50.6(13)
C27 C13 C33 C53 -4.7(16)
C101 P2 C34 C85 7.2(12)
C16 P2 C34 C85 113.9(11)
Au2 P2 C34 C85 -125.7(11)
C101 P2 C34 C64 -167.8(8)
C16 P2 C34 C64 -61.1(9)
Au2 P2 C34 C64 59.3(9)
C51 C32 C35 C37 -4.8(19)
C51 C32 C35 P1 178.7(11)
C12 P1 C35 C37 -99.1(11)
C97 P1 C35 C37 153.5(10)
Au1 P1 C35 C37 33.3(12)
C12 P1 C35 C32 77.2(11)
C97 P1 C35 C32 -30.2(11)
Au1 P1 C35 C32 -150.4(8)
P3 C10 C36 P4 6.3(17)
C25 P4 C36 C10 103.6(12)
C7 P4 C36 C10 -148.0(11)
Au4 P4 C36 C10 -32.7(13)
C32 C35 C37 C54 3.2(18)
P1 C35 C37 C54 179.6(10)
C25 C18 C38 C63 -6(2)
C58 C6 C39 C87 -6.1(19)
P6 C6 C39 C87 175.3(11)
C13 C27 C40 C2 -7.5(15)
C53 C2 C40 C27 3.6(15)
P8 C2 C40 C27 -169.5(8)
C83 C11 C41 C80 2.5(15)
P8 C11 C41 C80 176.8(8)
C48 C43 C44 C29 -1.2(18)
C19 C29 C44 C43 1.1(19)
C56 C42 C45 C76 -5(2)
C16 C30 C47 C28 0(2)
C14 C28 C47 C30 3(2)
C44 C43 C48 C26 0.2(17)
C19 C26 C48 C43 0.9(15)
C21 C8 C49 C94 6(2)
P5 C8 C49 C94 171.8(12)
C24 C23 C50 C82 1(2)
C35 C32 C51 C84 3(2)
C13 C33 C53 C2 0.8(17)
C40 C2 C53 C33 -0.1(16)
P8 C2 C53 C33 172.2(9)
C35 C37 C54 C84 0.2(19)
C45 C42 C56 C3 2.8(19)
C9 C3 C56 C42 0.9(19)
C61 C55 C57 C20 -2(2)
C81 C20 C57 C55 6.3(19)
P7 C20 C57 C55 180.0(11)
C39 C6 C58 C70 4.6(18)
P6 C6 C58 C70 -176.7(10)
C20 P7 C60 C91 -145.0(12)
C86 P7 C60 C91 -39.8(13)
Au7 P7 C60 C91 88.7(13)
C20 P7 C60 C69 40.5(10)
C86 P7 C60 C69 145.7(10)
Au7 P7 C60 C69 -85.8(10)
C57 C55 C61 C68 -5(2)
C71 C46 C62 C12 -2.2(19)
C79 C12 C62 C46 -0.3(18)
P1 C12 C62 C46 -179.6(10)
C18 C38 C63 C66 12(2)
C85 C34 C64 C98 -3.4(18)
P2 C34 C64 C98 171.9(9)
C89 C59 C65 C7 2(2)
C88 C7 C65 C59 -2.8(15)
P4 C7 C65 C59 -178.6(9)
C38 C63 C66 C67 -11(3)
C18 C25 C67 C66 4.2(18)
P4 C25 C67 C66 -176.5(11)
C63 C66 C67 C25 2(2)
C55 C61 C68 C81 6.5(19)
C91 C60 C69 C90 4.6(19)
P7 C60 C69 C90 179.6(10)
C6 C58 C70 C52 -6.5(18)
C87 C52 C70 C58 11(2)
C62 C46 C71 C95 3(2)
C83 C72 C74 C80 2.6(18)
C42 C45 C76 C9 2.6(18)
C3 C9 C76 C45 1.0(17)
P5 C9 C76 C45 -176.7(9)
C90 C73 C77 C91 -5(2)
C62 C12 C79 C95 3.0(19)
P1 C12 C79 C95 -177.7(11)
C11 C41 C80 C74 -1.0(17)
C72 C74 C80 C41 -1.5(18)
C57 C20 C81 C68 -4.3(18)
P7 C20 C81 C68 -178.0(9)
C61 C68 C81 C20 -2.0(18)
C15 C22 C82 C50 9(2)
C23 C50 C82 C22 -6(2)
C41 C11 C83 C72 -1.5(18)
P8 C11 C83 C72 -175.3(10)
C74 C72 C83 C11 -1(2)
C32 C51 C84 C54 0(2)
C37 C54 C84 C51 -2.1(18)
C64 C34 C85 C92 2(2)
P2 C34 C85 C92 -173.1(12)
P8 C31 C86 P7 3.7(18)
C20 P7 C86 C31 -135.7(11)
C60 P7 C86 C31 116.1(11)
Au7 P7 C86 C31 -11.9(13)
C70 C52 C87 C39 -13(3)
C6 C39 C87 C52 11(3)
C89 C78 C88 C7 0(3)
C65 C7 C88 C78 2.1(18)
P4 C7 C88 C78 178.0(12)
C88 C78 C89 C59 -1(3)
C65 C59 C89 C78 0(2)
C77 C73 C90 C69 1.5(19)
C60 C69 C90 C73 -1.2(19)
C69 C60 C91 C77 -9(2)
P7 C60 C91 C77 176.9(11)
C73 C77 C91 C60 9(2)
C34 C85 C92 C100 0(2)
C99 C75 C93 C104 -4(3)
C8 C49 C94 C103 -5(2)
C46 C71 C95 C79 -1(2)
C12 C79 C95 C71 -3(2)
C104 C1 C96 C99 4(2)
P3 C1 C96 C99 -172.0(13)
C35 P1 C97 C101 -72.1(11)
C12 P1 C97 C101 178.5(10)
Au1 P1 C97 C101 55.0(11)
C34 C64 C98 C100 3(2)
C93 C75 C99 C96 10(3)
C1 C96 C99 C75 -11(3)
C64 C98 C100 C92 -2(3)
C85 C92 C100 C98 0(2)
P1 C97 C101 P2 2.6(17)
C34 P2 C101 C97 -141.2(11)
C16 P2 C101 C97 109.9(12)
Au2 P2 C101 C97 -10.3(13)
C8 C21 C102 C103 3.0(19)
C49 C94 C103 C102 4(2)
C21 C102 C103 C94 -3(2)
C96 C1 C104 C93 2(2)
P3 C1 C104 C93 177.6(13)
C75 C93 C104 C1 -2(3)

loop_
_platon_squeeze_void_nr
_platon_squeeze_void_average_x
_platon_squeeze_void_average_y
_platon_squeeze_void_average_z
_platon_squeeze_void_volume
_platon_squeeze_void_count_electrons
_platon_squeeze_void_content
1 0.181 0.332 0.666 341 12 ' '
2 0.319 0.832 0.166 341 12 ' '
3 0.681 0.168 0.666 341 12 ' '
4 0.819 0.668 0.166 341 12 ' '
